data_4323046
loop_
_publ_author_name
'Manuel Bardaj\'i'
'Antonio Laguna'
'V\'ictor M. Orera'
'M. Dolores Villacampa'

_publ_contact_author_email dvilla@posta.unizar.es
_publ_section_title
;
 Synthesis, Structural Characterization, and Luminescence Studies of
 Gold(I) and Gold(III) Complexes with a Triphosphine Ligand
;
_journal_name_full 'Inorganic Chemistry'
_journal_page_first 5125
_journal_page_last 5130
_journal_paper_doi 10.1021/ic9801342
_journal_volume 37
_journal_year 1998
_chemical_formula_sum 'C67 H60 Au4 Cl4 F6 O6 P6 S2'
_chemical_formula_weight 2254.76
_chemical_name_systematic
;

 ?

;
_space_group_IT_number 2
_symmetry_cell_setting triclinic
_symmetry_space_group_name_Hall '-P 1'
_symmetry_space_group_name_H-M 'P -1'
_atom_sites_solution_hydrogens geom
_atom_sites_solution_primary direct
_atom_sites_solution_secondary difmap
_audit_creation_method SHELXL
_cell_angle_alpha 107.21(2)
_cell_angle_beta 102.02(2)
_cell_angle_gamma 108.50(2)
_cell_formula_units_Z 1
_cell_length_a 11.167(2)
_cell_length_b 13.495(3)
_cell_length_c 15.468(3)
_cell_measurement_reflns_used 66
_cell_measurement_temperature 173(2)
_cell_measurement_theta_max 12.5
_cell_measurement_theta_min 5
_cell_volume 1990.7(9)
_computing_cell_refinement 'Siemens xscans'
_computing_data_collection 'Siemens xscans'
_computing_data_reduction 'Siemens xscans'
_computing_molecular_graphics 'Siemens xp'
_computing_publication_material 'SHELXL-93 (Sheldrick, 1993)'
_computing_structure_refinement 'SHELXL-93 (Sheldrick, 1993)'
_computing_structure_solution 'SHELXS-86 (Sheldrick, 1990)'
_diffrn_ambient_temperature 173(2)
_diffrn_measurement_device 'Siemens P4'
_diffrn_measurement_method omega/theta
_diffrn_radiation_monochromator graphite
_diffrn_radiation_source 'fine-focus sealed tube'
_diffrn_radiation_type MoK\a
_diffrn_radiation_wavelength 0.71073
_diffrn_reflns_av_R_equivalents 0.0518
_diffrn_reflns_av_sigmaI/netI 0.1090
_diffrn_reflns_limit_h_max 1
_diffrn_reflns_limit_h_min -12
_diffrn_reflns_limit_k_max 14
_diffrn_reflns_limit_k_min -14
_diffrn_reflns_limit_l_max 18
_diffrn_reflns_limit_l_min -17
_diffrn_reflns_number 7613
_diffrn_reflns_theta_max 25.00
_diffrn_reflns_theta_min 2.04
_diffrn_standards_decay_% 0
_diffrn_standards_interval_count 247
_diffrn_standards_number 3
_exptl_absorpt_coefficient_mu 7.713
_exptl_absorpt_correction_T_max 0.948
_exptl_absorpt_correction_T_min 0.518
_exptl_absorpt_correction_type Psi-scans
_exptl_crystal_colour colourless
_exptl_crystal_density_diffrn 1.881
_exptl_crystal_density_method 'not measured'
_exptl_crystal_description plate
_exptl_crystal_F_000 1070
_exptl_crystal_size_max 0.30
_exptl_crystal_size_mid 0.20
_exptl_crystal_size_min 0.09
_refine_diff_density_max 2.558
_refine_diff_density_min -2.424
_refine_diff_density_rms 0.268
_refine_ls_extinction_method none
_refine_ls_goodness_of_fit_all 0.955
_refine_ls_goodness_of_fit_obs 1.147
_refine_ls_hydrogen_treatment riding
_refine_ls_matrix_type full
_refine_ls_number_parameters 431
_refine_ls_number_reflns 6785
_refine_ls_number_restraints 46
_refine_ls_restrained_S_all 0.994
_refine_ls_restrained_S_obs 1.143
_refine_ls_R_factor_all 0.1108
_refine_ls_R_factor_obs 0.0632
_refine_ls_shift/esd_max 0.048
_refine_ls_shift/esd_mean 0.001
_refine_ls_structure_factor_coef Fsqd
_refine_ls_weighting_details 'w=1/[\s^2^(Fo^2^)+(0.0989P)^2^+0.0000P] where P=(Fo^2^+2Fc^2^)/3'
_refine_ls_weighting_scheme calc
_refine_ls_wR_factor_all 0.1825
_refine_ls_wR_factor_obs 0.1583
_reflns_number_observed 3993
_reflns_number_total 6795
_reflns_observed_criterion >2sigma(I)
_cod_data_source_file ic9801342_1.cif
_cod_data_source_block pepona
_cod_depositor_comments
;
The following automatic conversions were performed:

'_refine_ls_weighting_scheme' value 'calc
w=1/[\s^2^(Fo^2^)+(0.0989P)^2^+0.0000P] where P=(Fo^2^+2Fc^2^)/3' was
changed to 'calc'. New tag '_refine_ls_weighting_details' was
created. The value of the new tag was set to
'w=1/[\s^2^(Fo^2^)+(0.0989P)^2^+0.0000P] where P=(Fo^2^+2Fc^2^)/3'.

Automatic conversion script
Id: cif_fix_values 3143 2015-03-26 13:38:13Z robertas 
;
_cod_original_cell_volume 1990.7(7)
_cod_database_code 4323046

loop_
_symmetry_equiv_pos_as_xyz
'x, y, z'
'-x, -y, -z'

loop_
_atom_site_aniso_label
_atom_site_aniso_U_11
_atom_site_aniso_U_22
_atom_site_aniso_U_33
_atom_site_aniso_U_23
_atom_site_aniso_U_13
_atom_site_aniso_U_12
Au1 0.0443(5) 0.0369(4) 0.0270(4) 0.0160(3) 0.0123(3) 0.0208(4)
Au2 0.0350(4) 0.0363(4) 0.0315(4) 0.0152(3) 0.0107(3) 0.0156(3)
P1 0.037(3) 0.036(2) 0.026(2) 0.015(2) 0.011(2) 0.017(2)
P2 0.037(3) 0.036(2) 0.026(2) 0.013(2) 0.010(2) 0.020(2)
P3 0.048(3) 0.039(3) 0.026(2) 0.018(2) 0.012(2) 0.023(2)
Cl1 0.046(3) 0.074(4) 0.050(3) 0.036(3) 0.025(2) 0.023(3)
C1 0.047(11) 0.020(8) 0.026(8) 0.016(7) 0.011(8) 0.016(8)
C2 0.040(11) 0.045(10) 0.016(8) 0.019(7) 0.001(7) 0.026(9)
C11 0.067(15) 0.060(13) 0.035(10) 0.033(10) 0.030(11) 0.028(12)
C12 0.030(13) 0.052(14) 0.141(24) 0.034(15) 0.018(14) 0.025(11)
C13 0.031(13) 0.116(23) 0.114(23) 0.055(20) 0.012(14) 0.043(15)
C14 0.072(20) 0.175(33) 0.151(29) 0.138(28) 0.081(21) 0.084(22)
C15 0.124(26) 0.120(24) 0.115(23) 0.055(20) 0.090(22) 0.109(23)
C16 0.082(17) 0.084(17) 0.075(16) 0.046(14) 0.051(14) 0.065(15)
C21 0.031(10) 0.033(10) 0.044(11) 0.008(8) 0.013(9) 0.009(8)
C22 0.065(15) 0.054(13) 0.039(12) 0.007(10) 0.009(11) 0.017(12)
C23 0.089(20) 0.086(19) 0.032(11) 0.007(12) -0.001(13) 0.042(16)
C24 0.055(16) 0.059(16) 0.080(19) 0.013(14) -0.004(14) 0.022(13)
C25 0.073(19) 0.069(17) 0.100(21) 0.035(16) 0.028(17) 0.031(15)
C26 0.064(16) 0.059(15) 0.054(14) 0.010(11) 0.013(12) -0.019(13)
C31 0.054(13) 0.054(12) 0.018(8) 0.005(8) 0.002(8) 0.036(10)
C32 0.081(16) 0.047(12) 0.031(10) 0.022(9) 0.005(10) 0.023(11)
C33 0.081(19) 0.079(17) 0.052(14) 0.020(13) 0.011(13) 0.048(16)
C34 0.061(15) 0.046(12) 0.044(12) 0.014(10) -0.033(11) 0.007(11)
C35 0.066(18) 0.081(18) 0.084(19) 0.041(16) 0.015(15) 0.013(15)
C36 0.041(13) 0.060(14) 0.050(13) 0.013(11) 0.009(10) 0.017(11)
C41 0.071(15) 0.034(10) 0.047(11) 0.022(9) 0.027(11) 0.036(11)
C42 0.042(13) 0.036(11) 0.085(16) 0.036(11) 0.018(12) 0.017(10)
C43 0.078(19) 0.053(15) 0.105(22) 0.009(15) 0.045(17) -0.003(14)
C44 0.118(22) 0.040(12) 0.074(16) 0.031(12) 0.058(16) 0.050(15)
C45 0.079(10) 0.065(10) 0.097(11) 0.039(8) 0.011(7) 0.056(8)
C46 0.045(13) 0.054(13) 0.043(11) 0.018(10) 0.002(10) 0.002(10)
C51 0.061(14) 0.055(13) 0.060(13) 0.030(11) 0.030(11) 0.039(11)
C52 0.050(13) 0.063(14) 0.061(13) 0.033(11) 0.021(11) 0.035(11)
C53 0.047(15) 0.101(21) 0.124(24) 0.062(19) 0.033(16) 0.052(15)
C54 0.035(14) 0.126(25) 0.085(20) 0.021(18) -0.007(14) 0.032(16)
C55 0.076(17) 0.089(18) 0.051(13) 0.022(13) -0.002(13) 0.065(16)
C56 0.047(14) 0.066(15) 0.057(13) 0.026(12) 0.000(11) 0.015(12)
S1 0.272(14) 0.190(10) 0.103(6) 0.114(7) 0.126(8) 0.183(11)
O1 0.238(38) 0.345(49) 0.146(26) 0.137(32) 0.038(25) -0.136(34)
O2 0.178(24) 0.156(22) 0.129(19) 0.041(17) 0.115(19) 0.087(20)
O3 0.121(16) 0.124(16) 0.109(14) 0.086(13) 0.057(13) 0.077(14)
C61 0.136(33) 0.271(50) 0.091(23) 0.113(31) 0.084(24) 0.138(37)
F1 0.282(31) 0.349(37) 0.158(20) 0.193(25) 0.122(21) 0.256(31)
F2 0.266(31) 0.235(26) 0.135(17) 0.093(19) 0.136(21) 0.199(26)
F3 0.105(18) 0.486(58) 0.223(31) 0.242(39) 0.085(20) 0.128(27)

loop_
_atom_site_label
_atom_site_type_symbol
_atom_site_fract_x
_atom_site_fract_y
_atom_site_fract_z
_atom_site_U_iso_or_equiv
_atom_site_thermal_displace_type
_atom_site_occupancy
_atom_site_calc_flag
_atom_site_refinement_flags
_atom_site_disorder_group
Au1 Au 1.45439(7) 0.68111(6) 0.53927(4) 0.0339(2) Uani 1 d . .
Au2 Au 1.34687(7) 0.42571(6) 0.40862(5) 0.0335(2) Uani 1 d . .
P1 P 1.4679(5) 0.7086(4) 0.6971(3) 0.0319(10) Uani 1 d . .
P2 P 1.4177(5) 0.4628(4) 0.2902(3) 0.0317(10) Uani 1 d . .
P3 P 1.4257(5) 0.6949(4) 0.3906(3) 0.0348(10) Uani 1 d . .
Cl1 Cl 1.2362(5) 0.3664(5) 0.5063(4) 0.0527(13) Uani 1 d . .
C1 C 1.4480(17) 0.5846(12) 0.7292(11) 0.029(4) Uani 1 d . .
H1A H 1.3611(17) 0.5236(12) 0.6897(11) 0.034 Uiso 1 calc R .
H1B H 1.4533(17) 0.6047(12) 0.7959(11) 0.034 Uiso 1 calc R .
C2 C 1.4961(17) 0.6162(14) 0.3144(10) 0.031(4) Uani 1 d . .
H2A H 1.5920(17) 0.6452(14) 0.3457(10) 0.037 Uiso 1 calc R .
H2B H 1.4809(17) 0.6266(14) 0.2542(10) 0.037 Uiso 1 calc R .
C11 C 1.3277(19) 0.7434(14) 0.7178(11) 0.048(5) Uani 1 d D .
C12 C 1.2030(19) 0.6669(18) 0.6567(17) 0.075(8) Uani 1 d D .
H12 H 1.1925(19) 0.5977(18) 0.6131(17) 0.090 Uiso 1 calc R .
C13 C 1.0922(19) 0.6912(23) 0.6589(19) 0.083(8) Uani 1 d D .
H13 H 1.0074(19) 0.6405(23) 0.6156(19) 0.100 Uiso 1 calc R .
C14 C 1.1111(24) 0.7956(21) 0.7289(17) 0.098(11) Uani 1 d D .
H14 H 1.0375(24) 0.8116(21) 0.7351(17) 0.117 Uiso 1 calc R .
C15 C 1.2422(28) 0.8754(23) 0.7893(19) 0.092(10) Uani 1 d D .
H15 H 1.2565(28) 0.9468(23) 0.8314(19) 0.111 Uiso 1 calc R .
C16 C 1.3492(22) 0.8444(19) 0.7842(15) 0.064(6) Uani 1 d D .
H16 H 1.4352(22) 0.8932(19) 0.8263(15) 0.077 Uiso 1 calc R .
C21 C 1.6247(17) 0.8235(14) 0.7848(11) 0.038(4) Uani 1 d D .
C22 C 1.6527(20) 0.8454(16) 0.8817(13) 0.059(6) Uani 1 d D .
H22 H 1.5928(20) 0.8030(16) 0.9041(13) 0.070 Uiso 1 calc R .
C23 C 1.7728(24) 0.9321(20) 0.9434(14) 0.075(7) Uani 1 d D .
H23 H 1.7943(24) 0.9463(20) 1.0085(14) 0.090 Uiso 1 calc R .
C24 C 1.8615(24) 0.9982(20) 0.9145(17) 0.073(7) Uani 1 d D .
H24 H 1.9390(24) 1.0595(20) 0.9586(17) 0.088 Uiso 1 calc R .
C25 C 1.8327(23) 0.9715(19) 0.8180(19) 0.080(7) Uani 1 d D .
H25 H 1.8970(23) 1.0100(19) 0.7963(19) 0.096 Uiso 1 calc R .
C26 C 1.7118(22) 0.8896(18) 0.7517(14) 0.075(8) Uani 1 d D .
H26 H 1.6895(22) 0.8790(18) 0.6873(14) 0.090 Uiso 1 calc R .
C31 C 1.2792(17) 0.3930(14) 0.1771(11) 0.042(5) Uani 1 d D .
C32 C 1.3018(20) 0.4050(14) 0.0953(11) 0.054(6) Uani 1 d D .
H32 H 1.3885(20) 0.4438(14) 0.0978(11) 0.065 Uiso 1 calc R .
C33 C 1.1970(24) 0.3599(19) 0.0102(14) 0.070(7) Uani 1 d D .
H33 H 1.2122(24) 0.3681(19) -0.0447(14) 0.084 Uiso 1 calc R .
C34 C 1.0671(20) 0.3017(17) 0.0080(13) 0.064(7) Uani 1 d D .
H34 H 0.9954(20) 0.2717(17) -0.0486(13) 0.077 Uiso 1 calc R .
C35 C 1.0444(22) 0.2882(21) 0.0895(17) 0.081(8) Uani 1 d D .
H35 H 0.9587(22) 0.2461(21) 0.0869(17) 0.097 Uiso 1 calc R .
C36 C 1.1490(19) 0.3373(17) 0.1732(13) 0.055(5) Uani 1 d D .
H36 H 1.1329(19) 0.3334(17) 0.2289(13) 0.066 Uiso 1 calc R .
C41 C 1.5179(18) 0.8430(15) 0.4041(12) 0.044(5) Uani 1 d D .
C42 C 1.6452(19) 0.8967(14) 0.4656(14) 0.052(5) Uani 1 d D .
H42 H 1.6810(19) 0.8609(14) 0.5002(14) 0.062 Uiso 1 calc R .
C43 C 1.7236(23) 1.0085(18) 0.4766(18) 0.090(9) Uani 1 d D .
H43 H 1.8130(23) 1.0462(18) 0.5156(18) 0.108 Uiso 1 calc R .
C44 C 1.6624(22) 1.0591(17) 0.4273(14) 0.066(7) Uani 1 d D .
H44 H 1.7091(22) 1.1351(17) 0.4393(14) 0.079 Uiso 1 calc R .
C45 C 1.5375(24) 1.0030(18) 0.3625(18) 0.074(7) Uani 1 d DU .
H45 H 1.5036(24) 1.0355(18) 0.3236(18) 0.089 Uiso 1 calc R .
C46 C 1.4586(19) 0.8923(16) 0.3552(13) 0.054(5) Uani 1 d D .
H46 H 1.3686(19) 0.8552(16) 0.3176(13) 0.065 Uiso 1 calc R .
C51 C 1.2503(21) 0.6477(16) 0.3241(13) 0.051(5) Uani 1 d D .
C52 C 1.1572(18) 0.6309(15) 0.3711(14) 0.052(5) Uani 1 d D .
H52 H 1.1853(18) 0.6484(15) 0.4368(14) 0.063 Uiso 1 calc R .
C53 C 1.0201(20) 0.5872(20) 0.3187(19) 0.079(8) Uani 1 d D .
H53 H 0.9565(20) 0.5732(20) 0.3490(19) 0.095 Uiso 1 calc R .
C54 C 0.9804(24) 0.5652(25) 0.2215(16) 0.092(9) Uani 1 d D .
H54 H 0.8900(24) 0.5381(25) 0.1868(16) 0.110 Uiso 1 calc R .
C55 C 1.0728(22) 0.5831(19) 0.1762(14) 0.069(7) Uani 1 d D .
H55 H 1.0445(22) 0.5672(19) 0.1108(14) 0.083 Uiso 1 calc R .
C56 C 1.2110(19) 0.6253(18) 0.2270(14) 0.061(6) Uani 1 d D .
H56 H 1.2739(19) 0.6377(18) 0.1960(14) 0.074 Uiso 1 calc R .
S1 S 1.4631(13) 0.7141(10) 1.0464(6) 0.139(5) Uani 1 d . .
O1 O 1.5822(35) 0.8322(34) 1.0709(22) 0.306(29) Uani 1 d . .
O2 O 1.4283(26) 0.6404(21) 0.9491(17) 0.142(9) Uani 1 d . .
O3 O 1.4608(20) 0.6779(17) 1.1211(14) 0.097(6) Uani 1 d . .
C61 C 1.3672(39) 0.7913(42) 1.0494(25) 0.132(16) Uani 1 d . .
F1 F 1.3412(28) 0.8232(25) 0.9818(16) 0.196(13) Uani 1 d . .
F2 F 1.3744(29) 0.8596(22) 1.1289(16) 0.169(11) Uani 1 d . .
F3 F 1.2322(24) 0.6877(34) 1.0251(21) 0.238(18) Uani 1 d . .
C100 C 1.8686(100) 0.8202(85) 1.2966(72) 0.165(39) Uiso 0.50 d P .
Cl2 Cl 1.9700(21) 1.0005(18) 1.3539(15) 0.136(7) Uiso 0.50 d P .
Cl3 Cl 1.8301(39) 0.7559(34) 1.2886(27) 0.107(11) Uiso 0.25 d P .
Cl4 Cl 1.8573(57) 0.8828(47) 1.2143(41) 0.186(20) Uiso 0.25 d P .

loop_
_atom_type_symbol
_atom_type_description
_atom_type_scat_dispersion_real
_atom_type_scat_dispersion_imag
_atom_type_scat_source
C C 0.0033 0.0016 'International Tables Vol C Tables 4.2.6.8 and 6.1.1.4'
H H 0.0000 0.0000 'International Tables Vol C Tables 4.2.6.8 and 6.1.1.4'
O O 0.0106 0.0060 'International Tables Vol C Tables 4.2.6.8 and 6.1.1.4'
F F 0.0171 0.0103 'International Tables Vol C Tables 4.2.6.8 and 6.1.1.4'
P P 0.1023 0.0942 'International Tables Vol C Tables 4.2.6.8 and 6.1.1.4'
S S 0.1246 0.1234 'International Tables Vol C Tables 4.2.6.8 and 6.1.1.4'
Au Au -2.0133 8.8022 'International Tables Vol C Tables 4.2.6.8 and 6.1.1.4'
Cl Cl 0.1484 0.1585 'International Tables Vol C Tables 4.2.6.8 and 6.1.1.4'

loop_
_geom_angle_atom_site_label_1
_geom_angle_atom_site_label_2
_geom_angle_atom_site_label_3
_geom_angle
_geom_angle_site_symmetry_1
_geom_angle_site_symmetry_3
_geom_angle_publ_flag
P1 Au1 P3 164.7(2) . . y
P1 Au1 Au2 79.01(11) . 2_866 ?
P3 Au1 Au2 114.74(12) . 2_866 ?
P1 Au1 Au2 111.99(11) . . ?
P3 Au1 Au2 80.70(12) . . ?
Au2 Au1 Au2 67.75(3) 2_866 . y
P2 Au2 Cl1 169.1(2) . . y
P2 Au2 Au1 95.04(11) . 2_866 ?
Cl1 Au2 Au1 90.23(13) . 2_866 ?
P2 Au2 Au1 93.18(12) . . ?
Cl1 Au2 Au1 93.63(14) . . ?
Au1 Au2 Au1 112.25(3) 2_866 . y
C21 P1 C11 108.8(7) . . y
C21 P1 C1 106.3(8) . . y
C11 P1 C1 103.9(7) . . y
C21 P1 Au1 113.1(5) . . y
C11 P1 Au1 107.7(5) . . y
C1 P1 Au1 116.6(5) . . y
C31 P2 C1 107.7(7) . 2_866 y
C31 P2 C2 108.3(7) . . y
C1 P2 C2 102.4(7) 2_866 . y
C31 P2 Au2 110.4(5) . . y
C1 P2 Au2 113.3(5) 2_866 . y
C2 P2 Au2 114.2(5) . . y
C51 P3 C2 107.8(8) . . y
C51 P3 C41 109.1(8) . . y
C2 P3 C41 102.4(8) . . y
C51 P3 Au1 111.5(5) . . y
C2 P3 Au1 114.4(5) . . y
C41 P3 Au1 111.2(5) . . y
P1 C1 P2 109.1(8) . 2_866 ?
P3 C2 P2 110.4(8) . . ?
C16 C11 C12 122.5(21) . . ?
C16 C11 P1 121.1(15) . . ?
C12 C11 P1 116.2(14) . . ?
C11 C12 C13 120.7(21) . . ?
C12 C13 C14 118.1(21) . . ?
C15 C14 C13 120.1(22) . . ?
C16 C15 C14 118.4(21) . . ?
C11 C16 C15 119.9(21) . . ?
C22 C21 C26 121.3(19) . . ?
C22 C21 P1 120.3(13) . . ?
C26 C21 P1 118.3(13) . . ?
C23 C22 C21 117.3(18) . . ?
C24 C23 C22 123.5(20) . . ?
C23 C24 C25 117.5(24) . . ?
C24 C25 C26 122.4(21) . . ?
C25 C26 C21 117.5(18) . . ?
C32 C31 C36 119.1(18) . . ?
C32 C31 P2 119.5(14) . . ?
C36 C31 P2 121.1(12) . . ?
C33 C32 C31 120.8(18) . . ?
C32 C33 C34 118.7(19) . . ?
C35 C34 C33 120.7(20) . . ?
C36 C35 C34 119.1(19) . . ?
C35 C36 C31 121.4(18) . . ?
C46 C41 C42 123.1(18) . . ?
C46 C41 P3 120.9(14) . . ?
C42 C41 P3 115.9(12) . . ?
C41 C42 C43 119.0(18) . . ?
C44 C43 C42 117.6(20) . . ?
C45 C44 C43 122.7(21) . . ?
C44 C45 C46 118.3(18) . . ?
C41 C46 C45 118.5(17) . . ?
C56 C51 C52 121.2(21) . . ?
C56 C51 P3 119.7(14) . . ?
C52 C51 P3 119.1(14) . . ?
C51 C52 C53 119.5(18) . . ?
C54 C53 C52 119.4(19) . . ?
C55 C54 C53 120.6(22) . . ?
C54 C55 C56 121.0(19) . . ?
C51 C56 C55 118.3(18) . . ?
O3 S1 O2 124.1(16) . . ?
O3 S1 O1 115.9(17) . . ?
O2 S1 O1 110.3(16) . . ?
O3 S1 C61 106.6(13) . . ?
O2 S1 C61 108.0(18) . . ?
O1 S1 C61 83.9(25) . . ?
F1 C61 F2 112.8(37) . . ?
F1 C61 F3 102.5(32) . . ?
F2 C61 F3 101.3(25) . . ?
F1 C61 S1 118.8(22) . . ?
F2 C61 S1 120.5(25) . . ?
F3 C61 S1 94.9(29) . . ?
Cl3 C100 Cl4 128.4(100) . . ?
Cl3 C100 Cl2 165.6(100) . . ?
Cl4 C100 Cl2 64.3(39) . . ?
C100 Cl2 Cl4 48.4(29) . . ?
C100 Cl3 Cl4 36.0(85) . . ?
C100 Cl4 Cl2 67.3(41) . . ?
C100 Cl4 Cl3 15.6(38) . . ?
Cl2 Cl4 Cl3 82.8(23) . . ?

loop_
_geom_bond_atom_site_label_1
_geom_bond_atom_site_label_2
_geom_bond_distance
_geom_bond_site_symmetry_2
_geom_bond_publ_flag
Au1 P1 2.323(4) . y
Au1 P3 2.326(4) . y
Au1 Au2 3.1025(11) 2_866 y
Au1 Au2 3.1059(14) . y
Au2 P2 2.264(4) . y
Au2 Cl1 2.306(4) . y
Au2 Au1 3.1025(11) 2_866 ?
P1 C21 1.83(2) . ?
P1 C11 1.83(2) . ?
P1 C1 1.843(14) . ?
P2 C31 1.82(2) . ?
P2 C1 1.85(2) 2_866 ?
P2 C2 1.86(2) . ?
P3 C51 1.81(2) . ?
P3 C2 1.82(2) . ?
P3 C41 1.86(2) . ?
C1 P2 1.85(2) 2_866 ?
C11 C16 1.35(2) . ?
C11 C12 1.36(2) . ?
C12 C13 1.38(2) . ?
C13 C14 1.42(3) . ?
C14 C15 1.42(3) . ?
C15 C16 1.39(2) . ?
C21 C22 1.38(2) . ?
C21 C26 1.39(2) . ?
C22 C23 1.37(3) . ?
C23 C24 1.36(2) . ?
C24 C25 1.37(3) . ?
C25 C26 1.38(3) . ?
C31 C32 1.38(2) . ?
C31 C36 1.39(2) . ?
C32 C33 1.38(2) . ?
C33 C34 1.40(2) . ?
C34 C35 1.39(2) . ?
C35 C36 1.36(2) . ?
C41 C46 1.35(2) . ?
C41 C42 1.35(2) . ?
C42 C43 1.42(2) . ?
C43 C44 1.38(2) . ?
C44 C45 1.35(2) . ?
C45 C46 1.43(2) . ?
C51 C56 1.38(2) . ?
C51 C52 1.39(2) . ?
C52 C53 1.41(2) . ?
C53 C54 1.39(2) . ?
C54 C55 1.36(2) . ?
C55 C56 1.41(2) . ?
S1 O3 1.38(2) . ?
S1 O2 1.43(2) . ?
S1 O1 1.59(3) . ?
S1 C61 1.71(3) . ?
C61 F1 1.26(3) . ?
C61 F2 1.27(4) . ?
C61 F3 1.58(5) . ?
C100 Cl3 0.79(10) . ?
C100 Cl4 1.73(10) . ?
C100 Cl2 2.13(10) . ?
Cl2 Cl4 2.08(6) . ?
Cl3 Cl4 2.31(7) . ?
